data_4063397
loop_
_publ_author_name
'Siebler, Daniel'
'F\"orster, Christoph'
'Gasi, Teuta'
'Heinze, Katja'

_publ_section_title
;
 Biferrocene Amino Acid, a Ferrocenylogoue of Ferrocene Amino Acid:
 Synthesis, Cross-Linking, and Redox Chemistry
;
_journal_issue 2
_journal_name_full Organometallics
_journal_page_first 313
_journal_page_last 327
_journal_paper_doi 10.1021/om1010808
_journal_volume 30
_journal_year 2011
_chemical_formula_moiety 'C27 H29 Fe2 I3 N O4'
_chemical_formula_sum 'C27 H29 Fe2 I3 N O4'
_chemical_formula_weight 923.91
_chemical_name_common '1'-carboxylic acid methylester-1'''-(tert-butoxycarbonylamino) biferrocenium triiodide'
_chemical_name_systematic
; 
 1'-carboxylic acid methylester-1'''-(tert-butoxycarbonylamino) biferrocenium triiodide 
;
_space_group_IT_number 2
_symmetry_cell_setting triclinic
_symmetry_space_group_name_Hall '-P 1'
_symmetry_space_group_name_H-M 'P -1'
_atom_sites_solution_hydrogens geom
_atom_sites_solution_primary direct
_atom_sites_solution_secondary difmap
_audit_creation_method SHELXL-97
_cell_angle_alpha 66.9400(10)
_cell_angle_beta 83.2670(10)
_cell_angle_gamma 84.5750(10)
_cell_formula_units_Z 2
_cell_length_a 7.8237(4)
_cell_length_b 14.0891(7)
_cell_length_c 14.8782(7)
_cell_measurement_temperature 173(2)
_cell_volume 1496.43(13)
_computing_structure_refinement 'SHELXL-97 (Sheldrick, 1997)'
_computing_structure_solution 'SHELXS-97 (Sheldrick, 1990)'
_diffrn_ambient_temperature 173(2)
_diffrn_measured_fraction_theta_full 0.985
_diffrn_measured_fraction_theta_max 0.985
_diffrn_measurement_device_type 'CCD area detector'
_diffrn_measurement_method 'phi and omega scans'
_diffrn_radiation_monochromator graphite
_diffrn_radiation_source 'fine-focus sealed tube'
_diffrn_radiation_type MoK\a
_diffrn_radiation_wavelength 0.71073
_diffrn_reflns_av_R_equivalents 0.0711
_diffrn_reflns_av_sigmaI/netI 0.0582
_diffrn_reflns_limit_h_max 10
_diffrn_reflns_limit_h_min -10
_diffrn_reflns_limit_k_max 18
_diffrn_reflns_limit_k_min -18
_diffrn_reflns_limit_l_max 19
_diffrn_reflns_limit_l_min -19
_diffrn_reflns_number 17456
_diffrn_reflns_theta_full 28.09
_diffrn_reflns_theta_max 28.09
_diffrn_reflns_theta_min 2.55
_exptl_absorpt_coefficient_mu 4.096
_exptl_absorpt_correction_T_max 1.29640
_exptl_absorpt_correction_T_min 0.78534
_exptl_absorpt_correction_type multi-scan
_exptl_absorpt_process_details MULABS
_exptl_crystal_colour black
_exptl_crystal_density_diffrn 2.050
_exptl_crystal_density_method 'not measured'
_exptl_crystal_description plate
_exptl_crystal_F_000 882
_exptl_crystal_size_max 0.20
_exptl_crystal_size_mid 0.18
_exptl_crystal_size_min 0.12
_refine_diff_density_max 2.106
_refine_diff_density_min -1.348
_refine_diff_density_rms 0.159
_refine_ls_extinction_method none
_refine_ls_goodness_of_fit_ref 1.080
_refine_ls_hydrogen_treatment constr
_refine_ls_matrix_type full
_refine_ls_number_parameters 334
_refine_ls_number_reflns 7199
_refine_ls_number_restraints 0
_refine_ls_restrained_S_all 1.080
_refine_ls_R_factor_all 0.0490
_refine_ls_R_factor_gt 0.0359
_refine_ls_shift/su_max 0.002
_refine_ls_shift/su_mean 0.000
_refine_ls_structure_factor_coef Fsqd
_refine_ls_weighting_details 'calc w=1/[\s^2^(Fo^2^)+(0.0502P)^2^+0.0000P] where P=(Fo^2^+2Fc^2^)/3'
_refine_ls_weighting_scheme calc
_refine_ls_wR_factor_gt 0.0906
_refine_ls_wR_factor_ref 0.1045
_reflns_number_gt 5685
_reflns_number_total 7199
_reflns_threshold_expression >2sigma(I)
_cod_data_source_file om1010808_si_005.cif
_cod_data_source_block ds14
_cod_depositor_comments
;
The following automatic conversions were performed:

'_exptl_absorpt_correction_type' value 'Multi-Scan' changed to
'multi-scan' according to the built-in table from CIF Core dictionary
named 'cif_core.dic' version 2.4.1 from 2010-06-29.

Automatic conversion script
Id: cif_fix_values 1646 2011-03-28 12:23:43Z adriana 
;
_cod_original_sg_symbol_H-M P-1
_cod_database_code 4063397

loop_
_symmetry_equiv_pos_as_xyz
'x, y, z'
'-x, -y, -z'

loop_
_atom_site_label
_atom_site_type_symbol
_atom_site_fract_x
_atom_site_fract_y
_atom_site_fract_z
_atom_site_U_iso_or_equiv
_atom_site_adp_type
_atom_site_occupancy
_atom_site_symmetry_multiplicity
_atom_site_calc_flag
_atom_site_refinement_flags
_atom_site_disorder_assembly
_atom_site_disorder_group
I1 I 0.54229(3) 0.716197(19) 0.322239(19) 0.03611(9) Uani 1 1 d . . .
I2 I 0.26926(4) 0.84199(2) 0.20035(2) 0.04485(10) Uani 1 1 d . . .
I3 I 0.81589(4) 0.58804(2) 0.43789(2) 0.04551(10) Uani 1 1 d . . .
Fe4 Fe 0.57055(6) 0.56164(3) -0.24621(4) 0.02483(12) Uani 1 1 d . . .
Fe5 Fe 0.32216(6) 0.92736(4) -0.30327(4) 0.02710(13) Uani 1 1 d . . .
O1 O -0.0203(3) 0.78349(19) -0.34860(19) 0.0330(6) Uani 1 1 d . . .
O2 O 0.1570(3) 0.8362(2) -0.48631(19) 0.0321(6) Uani 1 1 d . . .
O3 O 0.8719(3) 0.75143(19) -0.07889(18) 0.0320(6) Uani 1 1 d . . .
N1 N 0.8419(4) 0.6507(2) -0.1585(2) 0.0281(6) Uani 1 1 d . . .
H1A H 0.9034 0.6969 -0.2061 0.034 Uiso 1 1 calc R . .
C1 C 0.1361(4) 0.9335(3) -0.3904(3) 0.0260(7) Uani 1 1 d . . .
C21 C 0.0826(4) 0.8436(3) -0.4046(3) 0.0257(7) Uani 1 1 d . . .
C20 C 0.4815(5) 0.6855(3) -0.3656(3) 0.0329(8) Uani 1 1 d . . .
H20A H 0.5546 0.7355 -0.4201 0.039 Uiso 1 1 calc R . .
C11 C 0.7941(4) 0.5674(3) -0.1744(3) 0.0259(7) Uani 1 1 d . . .
C16 C 0.4066(4) 0.6988(2) -0.2778(3) 0.0267(7) Uani 1 1 d . . .
O4 O 0.7082(5) 0.6117(3) -0.0030(2) 0.0604(10) Uani 1 1 d . . .
C13 C 0.7705(5) 0.4601(3) -0.2563(3) 0.0327(8) Uani 1 1 d . . .
H13A H 0.7894 0.4274 -0.3057 0.039 Uiso 1 1 calc R . .
C7 C 0.5658(5) 0.8571(3) -0.2947(3) 0.0370(9) Uani 1 1 d . . .
H7A H 0.6510 0.8600 -0.3513 0.044 Uiso 1 1 calc R . .
C6 C 0.4378(4) 0.7819(3) -0.2481(3) 0.0283(8) Uani 1 1 d . . .
C17 C 0.3121(4) 0.6097(3) -0.2209(3) 0.0309(8) Uani 1 1 d . . .
H17A H 0.2473 0.5959 -0.1554 0.037 Uiso 1 1 calc R . .
C19 C 0.4279(5) 0.5911(3) -0.3629(3) 0.0367(9) Uani 1 1 d . . .
H19A H 0.4557 0.5633 -0.4156 0.044 Uiso 1 1 calc R . .
C12 C 0.8401(4) 0.5532(3) -0.2647(3) 0.0299(8) Uani 1 1 d . . .
H12A H 0.9131 0.5991 -0.3223 0.036 Uiso 1 1 calc R . .
C5 C 0.0645(5) 0.9684(3) -0.3161(3) 0.0343(9) Uani 1 1 d . . .
H5A H -0.0320 0.9371 -0.2656 0.041 Uiso 1 1 calc R . .
C15 C 0.6837(4) 0.4865(3) -0.1138(3) 0.0308(8) Uani 1 1 d . . .
H15A H 0.6281 0.4770 -0.0470 0.037 Uiso 1 1 calc R . .
C8 C 0.5480(5) 0.9271(3) -0.2460(4) 0.0460(11) Uani 1 1 d . . .
H8A H 0.6187 0.9883 -0.2628 0.055 Uiso 1 1 calc R . .
C2 C 0.2725(5) 0.9983(3) -0.4474(3) 0.0323(8) Uani 1 1 d . . .
H2A H 0.3453 0.9924 -0.5050 0.039 Uiso 1 1 calc R . .
C10 C 0.3431(5) 0.8068(3) -0.1716(3) 0.0331(8) Uani 1 1 d . . .
H10A H 0.2457 0.7681 -0.1266 0.040 Uiso 1 1 calc R . .
C24 C 0.8542(5) 0.7839(3) 0.0057(3) 0.0345(8) Uani 1 1 d . . .
C4 C 0.1547(5) 1.0549(3) -0.3257(3) 0.0412(10) Uani 1 1 d . . .
H4A H 0.1335 1.0948 -0.2824 0.049 Uiso 1 1 calc R . .
C14 C 0.6742(5) 0.4202(3) -0.1632(3) 0.0352(9) Uani 1 1 d . . .
H14A H 0.6129 0.3543 -0.1363 0.042 Uiso 1 1 calc R . .
C9 C 0.4123(6) 0.8963(3) -0.1706(4) 0.0458(11) Uani 1 1 d . . .
H9A H 0.3712 0.9316 -0.1248 0.055 Uiso 1 1 calc R . .
C18 C 0.3241(5) 0.5448(3) -0.2749(3) 0.0401(10) Uani 1 1 d . . .
H18A H 0.2672 0.4779 -0.2541 0.048 Uiso 1 1 calc R . .
C3 C 0.2836(6) 1.0738(3) -0.4058(3) 0.0436(10) Uani 1 1 d . . .
H3A H 0.3673 1.1297 -0.4289 0.052 Uiso 1 1 calc R . .
C23 C 0.7991(5) 0.6662(3) -0.0721(3) 0.0347(8) Uani 1 1 d . . .
C22 C 0.1031(5) 0.7523(3) -0.5081(3) 0.0393(9) Uani 1 1 d . . .
H22A H 0.1646 0.7532 -0.5697 0.059 Uiso 1 1 calc R . .
H22B H -0.0212 0.7607 -0.5144 0.059 Uiso 1 1 calc R . .
H22C H 0.1296 0.6863 -0.4549 0.059 Uiso 1 1 calc R . .
C25 C 0.9284(9) 0.7000(4) 0.0921(4) 0.079(2) Uani 1 1 d . . .
H25A H 0.8572 0.6399 0.1151 0.118 Uiso 1 1 calc R . .
H25B H 0.9305 0.7249 0.1448 0.118 Uiso 1 1 calc R . .
H25C H 1.0460 0.6801 0.0727 0.118 Uiso 1 1 calc R . .
C26 C 0.6694(6) 0.8126(6) 0.0276(5) 0.079(2) Uani 1 1 d . . .
H26A H 0.6024 0.7508 0.0525 0.119 Uiso 1 1 calc R . .
H26B H 0.6237 0.8631 -0.0324 0.119 Uiso 1 1 calc R . .
H26C H 0.6613 0.8429 0.0772 0.119 Uiso 1 1 calc R . .
C27 C 0.9585(7) 0.8777(4) -0.0309(4) 0.0637(15) Uani 1 1 d . . .
H27A H 0.9052 0.9323 -0.0859 0.096 Uiso 1 1 calc R . .
H27B H 1.0758 0.8601 -0.0528 0.096 Uiso 1 1 calc R . .
H27C H 0.9626 0.9020 0.0221 0.096 Uiso 1 1 calc R . .

loop_
_atom_site_aniso_label
_atom_site_aniso_U_11
_atom_site_aniso_U_22
_atom_site_aniso_U_33
_atom_site_aniso_U_23
_atom_site_aniso_U_13
_atom_site_aniso_U_12
I1 0.03807(15) 0.03607(15) 0.04011(17) -0.02088(12) -0.00069(12) -0.00597(11)
I2 0.04908(17) 0.03737(16) 0.05233(19) -0.02223(13) -0.00909(14) 0.00529(12)
I3 0.04112(16) 0.05486(18) 0.05069(19) -0.02882(15) -0.01261(13) -0.00264(13)
Fe4 0.0215(2) 0.0185(2) 0.0324(3) -0.0075(2) -0.0034(2) -0.00025(18)
Fe5 0.0227(2) 0.0204(2) 0.0388(3) -0.0111(2) -0.0074(2) 0.00126(18)
O1 0.0318(13) 0.0337(14) 0.0313(14) -0.0094(11) 0.0023(11) -0.0116(11)
O2 0.0336(13) 0.0351(14) 0.0289(14) -0.0139(11) 0.0019(11) -0.0074(11)
O3 0.0373(14) 0.0337(14) 0.0243(13) -0.0099(11) 0.0023(11) -0.0100(11)
N1 0.0271(14) 0.0281(15) 0.0275(16) -0.0083(12) -0.0004(12) -0.0065(12)
C1 0.0217(15) 0.0243(17) 0.0289(19) -0.0076(14) -0.0025(14) 0.0017(13)
C21 0.0203(15) 0.0255(17) 0.0253(18) -0.0043(14) -0.0021(13) 0.0020(13)
C20 0.0360(19) 0.0282(18) 0.034(2) -0.0111(16) -0.0100(16) 0.0066(15)
C11 0.0190(15) 0.0248(16) 0.0296(19) -0.0054(14) -0.0055(13) 0.0022(12)
C16 0.0207(15) 0.0180(15) 0.037(2) -0.0065(14) -0.0050(14) 0.0048(12)
O4 0.087(3) 0.064(2) 0.0336(17) -0.0198(15) 0.0199(17) -0.0455(19)
C13 0.0310(18) 0.0252(18) 0.045(2) -0.0175(16) -0.0071(17) 0.0061(14)
C7 0.0225(17) 0.0303(19) 0.056(3) -0.0138(18) -0.0091(17) 0.0034(14)
C6 0.0261(16) 0.0241(17) 0.036(2) -0.0117(15) -0.0123(15) 0.0040(13)
C17 0.0205(16) 0.0299(18) 0.042(2) -0.0136(16) -0.0044(15) -0.0012(14)
C19 0.039(2) 0.042(2) 0.039(2) -0.0251(18) -0.0175(18) 0.0083(17)
C12 0.0214(16) 0.0298(18) 0.037(2) -0.0116(15) -0.0003(14) -0.0003(14)
C5 0.0238(17) 0.039(2) 0.043(2) -0.0195(18) -0.0109(16) 0.0101(15)
C15 0.0291(18) 0.0219(17) 0.034(2) -0.0027(15) -0.0043(15) 0.0016(14)
C8 0.035(2) 0.034(2) 0.077(3) -0.025(2) -0.027(2) 0.0040(17)
C2 0.0298(18) 0.0264(18) 0.036(2) -0.0067(15) -0.0016(16) -0.0022(14)
C10 0.0365(19) 0.0315(19) 0.033(2) -0.0132(16) -0.0103(16) 0.0036(15)
C24 0.038(2) 0.036(2) 0.0278(19) -0.0105(16) -0.0059(16) 0.0022(16)
C4 0.042(2) 0.0277(19) 0.057(3) -0.0205(19) -0.018(2) 0.0149(17)
C14 0.0314(18) 0.0202(17) 0.046(2) -0.0045(16) -0.0035(17) 0.0018(14)
C9 0.049(2) 0.039(2) 0.057(3) -0.024(2) -0.022(2) 0.0080(19)
C18 0.0258(18) 0.035(2) 0.063(3) -0.021(2) -0.0095(18) 0.0007(15)
C3 0.048(2) 0.0233(19) 0.056(3) -0.0095(18) -0.016(2) -0.0019(17)
C23 0.0350(19) 0.036(2) 0.032(2) -0.0108(17) 0.0002(16) -0.0100(16)
C22 0.045(2) 0.040(2) 0.039(2) -0.0204(18) -0.0053(18) -0.0029(18)
C25 0.140(6) 0.047(3) 0.055(3) -0.018(2) -0.057(4) 0.021(3)
C26 0.039(3) 0.149(6) 0.081(4) -0.080(5) -0.002(3) 0.006(3)
C27 0.084(4) 0.054(3) 0.064(3) -0.038(3) 0.022(3) -0.023(3)

loop_
_atom_type_symbol
_atom_type_description
_atom_type_scat_dispersion_real
_atom_type_scat_dispersion_imag
_atom_type_scat_source
C C 0.0033 0.0016 'International Tables Vol C Tables 4.2.6.8 and 6.1.1.4'
H H 0.0000 0.0000 'International Tables Vol C Tables 4.2.6.8 and 6.1.1.4'
N N 0.0061 0.0033 'International Tables Vol C Tables 4.2.6.8 and 6.1.1.4'
O O 0.0106 0.0060 'International Tables Vol C Tables 4.2.6.8 and 6.1.1.4'
Fe Fe 0.3463 0.8444 'International Tables Vol C Tables 4.2.6.8 and 6.1.1.4'
I I -0.4742 1.8119 'International Tables Vol C Tables 4.2.6.8 and 6.1.1.4'

loop_
_geom_angle_atom_site_label_1
_geom_angle_atom_site_label_2
_geom_angle_atom_site_label_3
_geom_angle
_geom_angle_site_symmetry_1
_geom_angle_site_symmetry_3
_geom_angle_publ_flag
I3 I1 I2 177.926(12) . . ?
C14 Fe4 C13 40.75(16) . . ?
C14 Fe4 C19 124.96(17) . . ?
C13 Fe4 C19 106.74(17) . . ?
C14 Fe4 C18 108.93(16) . . ?
C13 Fe4 C18 120.73(16) . . ?
C19 Fe4 C18 39.79(17) . . ?
C14 Fe4 C20 161.20(16) . . ?
C13 Fe4 C20 124.07(16) . . ?
C19 Fe4 C20 40.06(16) . . ?
C18 Fe4 C20 66.88(16) . . ?
C14 Fe4 C12 67.43(14) . . ?
C13 Fe4 C12 40.15(14) . . ?
C19 Fe4 C12 120.54(16) . . ?
C18 Fe4 C12 155.14(17) . . ?
C20 Fe4 C12 108.15(15) . . ?
C14 Fe4 C15 39.83(15) . . ?
C13 Fe4 C15 67.68(16) . . ?
C19 Fe4 C15 162.07(15) . . ?
C18 Fe4 C15 127.04(16) . . ?
C20 Fe4 C15 157.18(15) . . ?
C12 Fe4 C15 67.00(15) . . ?
C14 Fe4 C17 122.57(15) . . ?
C13 Fe4 C17 156.28(14) . . ?
C19 Fe4 C17 67.02(16) . . ?
C18 Fe4 C17 39.83(15) . . ?
C20 Fe4 C17 66.90(15) . . ?
C12 Fe4 C17 162.99(14) . . ?
C15 Fe4 C17 110.78(15) . . ?
C14 Fe4 C16 157.13(15) . . ?
C13 Fe4 C16 161.52(15) . . ?
C19 Fe4 C16 66.86(15) . . ?
C18 Fe4 C16 66.33(14) . . ?
C20 Fe4 C16 39.95(15) . . ?
C12 Fe4 C16 126.61(13) . . ?
C15 Fe4 C16 123.63(15) . . ?
C17 Fe4 C16 39.27(13) . . ?
C14 Fe4 C11 65.90(14) . . ?
C13 Fe4 C11 66.27(14) . . ?
C19 Fe4 C11 155.92(16) . . ?
C18 Fe4 C11 163.85(16) . . ?
C20 Fe4 C11 123.08(14) . . ?
C12 Fe4 C11 39.17(14) . . ?
C15 Fe4 C11 39.18(13) . . ?
C17 Fe4 C11 128.56(14) . . ?
C16 Fe4 C11 112.01(13) . . ?
C1 Fe5 C10 120.69(14) . . ?
C1 Fe5 C9 153.25(17) . . ?
C10 Fe5 C9 40.83(16) . . ?
C1 Fe5 C2 41.14(14) . . ?
C10 Fe5 C2 156.10(15) . . ?
C9 Fe5 C2 162.43(16) . . ?
C1 Fe5 C6 110.76(14) . . ?
C10 Fe5 C6 40.78(15) . . ?
C9 Fe5 C6 68.51(16) . . ?
C2 Fe5 C6 121.98(15) . . ?
C1 Fe5 C3 68.69(15) . . ?
C10 Fe5 C3 161.34(18) . . ?
C9 Fe5 C3 123.58(18) . . ?
C2 Fe5 C3 41.12(16) . . ?
C6 Fe5 C3 155.55(18) . . ?
C1 Fe5 C8 166.09(18) . . ?
C10 Fe5 C8 68.51(17) . . ?
C9 Fe5 C8 40.43(19) . . ?
C2 Fe5 C8 126.53(18) . . ?
C6 Fe5 C8 68.53(15) . . ?
C3 Fe5 C8 105.90(18) . . ?
C1 Fe5 C5 40.52(14) . . ?
C10 Fe5 C5 107.35(17) . . ?
C9 Fe5 C5 117.44(18) . . ?
C2 Fe5 C5 68.88(16) . . ?
C6 Fe5 C5 128.15(15) . . ?
C3 Fe5 C5 68.39(17) . . ?
C8 Fe5 C5 150.93(17) . . ?
C1 Fe5 C7 129.79(16) . . ?
C10 Fe5 C7 68.81(16) . . ?
C9 Fe5 C7 68.38(18) . . ?
C2 Fe5 C7 109.27(17) . . ?
C6 Fe5 C7 41.02(14) . . ?
C3 Fe5 C7 119.30(17) . . ?
C8 Fe5 C7 40.60(17) . . ?
C5 Fe5 C7 166.99(16) . . ?
C1 Fe5 C4 68.02(16) . . ?
C10 Fe5 C4 124.63(18) . . ?
C9 Fe5 C4 104.86(19) . . ?
C2 Fe5 C4 68.67(17) . . ?
C6 Fe5 C4 163.62(17) . . ?
C3 Fe5 C4 40.55(18) . . ?
C8 Fe5 C4 116.80(17) . . ?
C5 Fe5 C4 40.31(16) . . ?
C7 Fe5 C4 152.15(17) . . ?
C21 O2 C22 115.4(3) . . ?
C23 O3 C24 120.5(3) . . ?
C11 N1 C23 123.9(3) . . ?
C11 N1 H1A 118.0 . . ?
C23 N1 H1A 118.0 . . ?
C5 C1 C2 108.9(3) . . ?
C5 C1 C21 125.4(3) . . ?
C2 C1 C21 125.7(3) . . ?
C5 C1 Fe5 70.5(2) . . ?
C2 C1 Fe5 69.9(2) . . ?
C21 C1 Fe5 124.3(2) . . ?
O1 C21 O2 123.7(3) . . ?
O1 C21 C1 124.0(3) . . ?
O2 C21 C1 112.3(3) . . ?
C19 C20 C16 108.0(3) . . ?
C19 C20 Fe4 69.2(2) . . ?
C16 C20 Fe4 72.2(2) . . ?
C19 C20 H20A 126.0 . . ?
C16 C20 H20A 126.0 . . ?
Fe4 C20 H20A 126.0 . . ?
N1 C11 C12 122.8(3) . . ?
N1 C11 C15 129.6(3) . . ?
C12 C11 C15 107.4(3) . . ?
N1 C11 Fe4 126.8(2) . . ?
C12 C11 Fe4 67.24(19) . . ?
C15 C11 Fe4 67.28(19) . . ?
C17 C16 C20 107.2(3) . . ?
C17 C16 C6 126.4(4) . . ?
C20 C16 C6 126.1(3) . . ?
C17 C16 Fe4 69.37(19) . . ?
C20 C16 Fe4 67.87(19) . . ?
C6 C16 Fe4 122.9(2) . . ?
C12 C13 C14 107.3(3) . . ?
C12 C13 Fe4 71.5(2) . . ?
C14 C13 Fe4 69.2(2) . . ?
C12 C13 H13A 126.3 . . ?
C14 C13 H13A 126.3 . . ?
Fe4 C13 H13A 126.3 . . ?
C8 C7 C6 107.4(4) . . ?
C8 C7 Fe5 69.4(2) . . ?
C6 C7 Fe5 69.18(19) . . ?
C8 C7 H7A 126.3 . . ?
C6 C7 H7A 126.3 . . ?
Fe5 C7 H7A 126.3 . . ?
C10 C6 C7 107.9(3) . . ?
C10 C6 C16 126.6(3) . . ?
C7 C6 C16 125.4(4) . . ?
C10 C6 Fe5 69.3(2) . . ?
C7 C6 Fe5 69.79(19) . . ?
C16 C6 Fe5 124.1(2) . . ?
C18 C17 C16 107.8(4) . . ?
C18 C17 Fe4 68.9(2) . . ?
C16 C17 Fe4 71.36(19) . . ?
C18 C17 H17A 126.1 . . ?
C16 C17 H17A 126.1 . . ?
Fe4 C17 H17A 126.1 . . ?
C18 C19 C20 108.4(4) . . ?
C18 C19 Fe4 70.9(2) . . ?
C20 C19 Fe4 70.7(2) . . ?
C18 C19 H19A 125.8 . . ?
C20 C19 H19A 125.8 . . ?
Fe4 C19 H19A 125.8 . . ?
C13 C12 C11 108.2(3) . . ?
C13 C12 Fe4 68.4(2) . . ?
C11 C12 Fe4 73.59(19) . . ?
C13 C12 H12A 125.9 . . ?
C11 C12 H12A 125.9 . . ?
Fe4 C12 H12A 125.9 . . ?
C1 C5 C4 107.9(4) . . ?
C1 C5 Fe5 69.00(19) . . ?
C4 C5 Fe5 70.1(2) . . ?
C1 C5 H5A 126.1 . . ?
C4 C5 H5A 126.1 . . ?
Fe5 C5 H5A 126.1 . . ?
C14 C15 C11 107.7(3) . . ?
C14 C15 Fe4 68.0(2) . . ?
C11 C15 Fe4 73.5(2) . . ?
C14 C15 H15A 126.1 . . ?
C11 C15 H15A 126.1 . . ?
Fe4 C15 H15A 126.1 . . ?
C9 C8 C7 108.5(4) . . ?
C9 C8 Fe5 69.6(2) . . ?
C7 C8 Fe5 70.0(2) . . ?
C9 C8 H8A 125.7 . . ?
C7 C8 H8A 125.7 . . ?
Fe5 C8 H8A 125.7 . . ?
C1 C2 C3 106.6(4) . . ?
C1 C2 Fe5 69.0(2) . . ?
C3 C2 Fe5 69.5(2) . . ?
C1 C2 H2A 126.7 . . ?
C3 C2 H2A 126.7 . . ?
Fe5 C2 H2A 126.7 . . ?
C6 C10 C9 107.9(4) . . ?
C6 C10 Fe5 69.9(2) . . ?
C9 C10 Fe5 69.7(2) . . ?
C6 C10 H10A 126.1 . . ?
C9 C10 H10A 126.1 . . ?
Fe5 C10 H10A 126.1 . . ?
O3 C24 C25 109.6(3) . . ?
O3 C24 C26 110.2(3) . . ?
C25 C24 C26 112.5(4) . . ?
O3 C24 C27 103.2(3) . . ?
C25 C24 C27 111.0(4) . . ?
C26 C24 C27 109.9(4) . . ?
C5 C4 C3 108.5(4) . . ?
C5 C4 Fe5 69.6(2) . . ?
C3 C4 Fe5 69.3(2) . . ?
C5 C4 H4A 125.7 . . ?
C3 C4 H4A 125.7 . . ?
Fe5 C4 H4A 125.7 . . ?
C15 C14 C13 109.2(3) . . ?
C15 C14 Fe4 72.2(2) . . ?
C13 C14 Fe4 70.1(2) . . ?
C15 C14 H14A 125.4 . . ?
C13 C14 H14A 125.4 . . ?
Fe4 C14 H14A 125.4 . . ?
C8 C9 C10 108.3(4) . . ?
C8 C9 Fe5 70.0(3) . . ?
C10 C9 Fe5 69.5(2) . . ?
C8 C9 H9A 125.8 . . ?
C10 C9 H9A 125.8 . . ?
Fe5 C9 H9A 125.8 . . ?
C19 C18 C17 108.6(3) . . ?
C19 C18 Fe4 69.4(2) . . ?
C17 C18 Fe4 71.3(2) . . ?
C19 C18 H18A 125.7 . . ?
C17 C18 H18A 125.7 . . ?
Fe4 C18 H18A 125.7 . . ?
C4 C3 C2 108.0(4) . . ?
C4 C3 Fe5 70.1(2) . . ?
C2 C3 Fe5 69.4(2) . . ?
C4 C3 H3A 126.0 . . ?
C2 C3 H3A 126.0 . . ?
Fe5 C3 H3A 126.0 . . ?
O4 C23 O3 126.3(4) . . ?
O4 C23 N1 124.7(4) . . ?
O3 C23 N1 108.9(3) . . ?
O2 C22 H22A 109.5 . . ?
O2 C22 H22B 109.5 . . ?
H22A C22 H22B 109.5 . . ?
O2 C22 H22C 109.5 . . ?
H22A C22 H22C 109.5 . . ?
H22B C22 H22C 109.5 . . ?
C24 C25 H25A 109.5 . . ?
C24 C25 H25B 109.5 . . ?
H25A C25 H25B 109.5 . . ?
C24 C25 H25C 109.5 . . ?
H25A C25 H25C 109.5 . . ?
H25B C25 H25C 109.5 . . ?
C24 C26 H26A 109.5 . . ?
C24 C26 H26B 109.5 . . ?
H26A C26 H26B 109.5 . . ?
C24 C26 H26C 109.5 . . ?
H26A C26 H26C 109.5 . . ?
H26B C26 H26C 109.5 . . ?
C24 C27 H27A 109.5 . . ?
C24 C27 H27B 109.5 . . ?
H27A C27 H27B 109.5 . . ?
C24 C27 H27C 109.5 . . ?
H27A C27 H27C 109.5 . . ?
H27B C27 H27C 109.5 . . ?

loop_
_geom_bond_atom_site_label_1
_geom_bond_atom_site_label_2
_geom_bond_distance
_geom_bond_site_symmetry_2
_geom_bond_publ_flag
I1 I3 2.9159(4) . ?
I1 I2 2.9440(4) . ?
Fe4 C14 2.039(3) . ?
Fe4 C13 2.051(4) . ?
Fe4 C19 2.058(4) . ?
Fe4 C18 2.078(4) . ?
Fe4 C20 2.078(4) . ?
Fe4 C12 2.092(3) . ?
Fe4 C15 2.093(4) . ?
Fe4 C17 2.110(3) . ?
Fe4 C16 2.136(3) . ?
Fe4 C11 2.177(3) . ?
Fe5 C1 2.034(3) . ?
Fe5 C10 2.041(4) . ?
Fe5 C9 2.044(5) . ?
Fe5 C2 2.047(4) . ?
Fe5 C6 2.049(3) . ?
Fe5 C3 2.049(4) . ?
Fe5 C8 2.049(4) . ?
Fe5 C5 2.054(3) . ?
Fe5 C7 2.057(4) . ?
Fe5 C4 2.060(4) . ?
O1 C21 1.216(4) . ?
O2 C21 1.322(4) . ?
O2 C22 1.452(5) . ?
O3 C23 1.340(4) . ?
O3 C24 1.487(5) . ?
N1 C11 1.377(4) . ?
N1 C23 1.385(5) . ?
N1 H1A 0.8800 . ?
C1 C5 1.416(5) . ?
C1 C2 1.434(5) . ?
C1 C21 1.468(5) . ?
C20 C19 1.417(6) . ?
C20 C16 1.441(5) . ?
C20 H20A 1.0000 . ?
C11 C12 1.433(5) . ?
C11 C15 1.434(5) . ?
C16 C17 1.427(5) . ?
C16 C6 1.452(5) . ?
O4 C23 1.212(5) . ?
C13 C12 1.423(5) . ?
C13 C14 1.424(6) . ?
C13 H13A 1.0000 . ?
C7 C8 1.425(6) . ?
C7 C6 1.439(5) . ?
C7 H7A 1.0000 . ?
C6 C10 1.425(5) . ?
C17 C18 1.427(6) . ?
C17 H17A 1.0000 . ?
C19 C18 1.407(6) . ?
C19 H19A 1.0000 . ?
C12 H12A 1.0000 . ?
C5 C4 1.417(6) . ?
C5 H5A 1.0000 . ?
C15 C14 1.409(5) . ?
C15 H15A 1.0000 . ?
C8 C9 1.415(7) . ?
C8 H8A 1.0000 . ?
C2 C3 1.438(6) . ?
C2 H2A 1.0000 . ?
C10 C9 1.425(6) . ?
C10 H10A 1.0000 . ?
C24 C25 1.497(6) . ?
C24 C26 1.498(6) . ?
C24 C27 1.498(6) . ?
C4 C3 1.424(6) . ?
C4 H4A 1.0000 . ?
C14 H14A 1.0000 . ?
C9 H9A 1.0000 . ?
C18 H18A 1.0000 . ?
C3 H3A 1.0000 . ?
C22 H22A 0.9800 . ?
C22 H22B 0.9800 . ?
C22 H22C 0.9800 . ?
C25 H25A 0.9800 . ?
C25 H25B 0.9800 . ?
C25 H25C 0.9800 . ?
C26 H26A 0.9800 . ?
C26 H26B 0.9800 . ?
C26 H26C 0.9800 . ?
C27 H27A 0.9800 . ?
C27 H27B 0.9800 . ?
C27 H27C 0.9800 . ?

loop_
_geom_hbond_atom_site_label_D
_geom_hbond_atom_site_label_H
_geom_hbond_atom_site_label_A
_geom_hbond_distance_DH
_geom_hbond_distance_HA
_geom_hbond_distance_DA
_geom_hbond_angle_DHA
_geom_hbond_site_symmetry_A
N1 H1A O1 0.88 2.04 2.860(4) 155.1 1_655

loop_
_geom_torsion_atom_site_label_1
_geom_torsion_atom_site_label_2
_geom_torsion_atom_site_label_3
_geom_torsion_atom_site_label_4
_geom_torsion
_geom_torsion_site_symmetry_1
_geom_torsion_site_symmetry_2
_geom_torsion_site_symmetry_3
_geom_torsion_site_symmetry_4
_geom_torsion_publ_flag
C10 Fe5 C1 C5 80.8(3) . . . . ?
C9 Fe5 C1 C5 41.8(4) . . . . ?
C2 Fe5 C1 C5 -119.8(3) . . . . ?
C6 Fe5 C1 C5 125.0(2) . . . . ?
C3 Fe5 C1 C5 -81.3(3) . . . . ?
C8 Fe5 C1 C5 -150.6(6) . . . . ?
C7 Fe5 C1 C5 167.7(2) . . . . ?
C4 Fe5 C1 C5 -37.5(2) . . . . ?
C10 Fe5 C1 C2 -159.5(2) . . . . ?
C9 Fe5 C1 C2 161.5(3) . . . . ?
C6 Fe5 C1 C2 -115.3(2) . . . . ?
C3 Fe5 C1 C2 38.5(2) . . . . ?
C8 Fe5 C1 C2 -30.9(7) . . . . ?
C5 Fe5 C1 C2 119.8(3) . . . . ?
C7 Fe5 C1 C2 -72.5(3) . . . . ?
C4 Fe5 C1 C2 82.3(2) . . . . ?
C10 Fe5 C1 C21 -39.4(3) . . . . ?
C9 Fe5 C1 C21 -78.3(5) . . . . ?
C2 Fe5 C1 C21 120.1(4) . . . . ?
C6 Fe5 C1 C21 4.9(3) . . . . ?
C3 Fe5 C1 C21 158.6(3) . . . . ?
C8 Fe5 C1 C21 89.3(7) . . . . ?
C5 Fe5 C1 C21 -120.1(4) . . . . ?
C7 Fe5 C1 C21 47.6(4) . . . . ?
C4 Fe5 C1 C21 -157.6(3) . . . . ?
C22 O2 C21 O1 2.2(5) . . . . ?
C22 O2 C21 C1 -176.8(3) . . . . ?
C5 C1 C21 O1 -6.5(5) . . . . ?
C2 C1 C21 O1 171.5(3) . . . . ?
Fe5 C1 C21 O1 82.8(4) . . . . ?
C5 C1 C21 O2 172.5(3) . . . . ?
C2 C1 C21 O2 -9.6(5) . . . . ?
Fe5 C1 C21 O2 -98.2(3) . . . . ?
C14 Fe4 C20 C19 43.1(6) . . . . ?
C13 Fe4 C20 C19 74.7(3) . . . . ?
C18 Fe4 C20 C19 -37.8(2) . . . . ?
C12 Fe4 C20 C19 116.2(3) . . . . ?
C15 Fe4 C20 C19 -170.1(3) . . . . ?
C17 Fe4 C20 C19 -81.2(3) . . . . ?
C16 Fe4 C20 C19 -118.0(3) . . . . ?
C11 Fe4 C20 C19 156.7(2) . . . . ?
C14 Fe4 C20 C16 161.0(4) . . . . ?
C13 Fe4 C20 C16 -167.3(2) . . . . ?
C19 Fe4 C20 C16 118.0(3) . . . . ?
C18 Fe4 C20 C16 80.2(2) . . . . ?
C12 Fe4 C20 C16 -125.9(2) . . . . ?
C15 Fe4 C20 C16 -52.2(5) . . . . ?
C17 Fe4 C20 C16 36.7(2) . . . . ?
C11 Fe4 C20 C16 -85.3(2) . . . . ?
C23 N1 C11 C12 180.0(3) . . . . ?
C23 N1 C11 C15 5.7(5) . . . . ?
C23 N1 C11 Fe4 95.3(4) . . . . ?
C14 Fe4 C11 N1 -161.9(4) . . . . ?
C13 Fe4 C11 N1 153.3(4) . . . . ?
C19 Fe4 C11 N1 75.6(5) . . . . ?
C18 Fe4 C11 N1 -87.4(6) . . . . ?
C20 Fe4 C11 N1 37.0(4) . . . . ?
C12 Fe4 C11 N1 114.8(4) . . . . ?
C15 Fe4 C11 N1 -123.4(4) . . . . ?
C17 Fe4 C11 N1 -48.4(4) . . . . ?
C16 Fe4 C11 N1 -6.7(3) . . . . ?
C14 Fe4 C11 C12 83.3(2) . . . . ?
C13 Fe4 C11 C12 38.5(2) . . . . ?
C19 Fe4 C11 C12 -39.2(4) . . . . ?
C18 Fe4 C11 C12 157.8(5) . . . . ?
C20 Fe4 C11 C12 -77.8(2) . . . . ?
C15 Fe4 C11 C12 121.8(3) . . . . ?
C17 Fe4 C11 C12 -163.3(2) . . . . ?
C16 Fe4 C11 C12 -121.5(2) . . . . ?
C14 Fe4 C11 C15 -38.5(2) . . . . ?
C13 Fe4 C11 C15 -83.3(2) . . . . ?
C19 Fe4 C11 C15 -161.0(3) . . . . ?
C18 Fe4 C11 C15 36.0(6) . . . . ?
C20 Fe4 C11 C15 160.4(2) . . . . ?
C12 Fe4 C11 C15 -121.8(3) . . . . ?
C17 Fe4 C11 C15 74.9(3) . . . . ?
C16 Fe4 C11 C15 116.7(2) . . . . ?
C19 C20 C16 C17 1.9(4) . . . . ?
Fe4 C20 C16 C17 -58.4(2) . . . . ?
C19 C20 C16 C6 175.6(3) . . . . ?
Fe4 C20 C16 C6 115.4(3) . . . . ?
C19 C20 C16 Fe4 60.2(2) . . . . ?
C14 Fe4 C16 C17 -44.7(5) . . . . ?
C13 Fe4 C16 C17 154.6(4) . . . . ?
C19 Fe4 C16 C17 81.5(2) . . . . ?
C18 Fe4 C16 C17 38.0(2) . . . . ?
C20 Fe4 C16 C17 119.7(3) . . . . ?
C12 Fe4 C16 C17 -166.7(2) . . . . ?
C15 Fe4 C16 C17 -81.9(3) . . . . ?
C11 Fe4 C16 C17 -124.6(2) . . . . ?
C14 Fe4 C16 C20 -164.4(4) . . . . ?
C13 Fe4 C16 C20 34.9(6) . . . . ?
C19 Fe4 C16 C20 -38.2(2) . . . . ?
C18 Fe4 C16 C20 -81.7(2) . . . . ?
C12 Fe4 C16 C20 73.6(3) . . . . ?
C15 Fe4 C16 C20 158.4(2) . . . . ?
C17 Fe4 C16 C20 -119.7(3) . . . . ?
C11 Fe4 C16 C20 115.7(2) . . . . ?
C14 Fe4 C16 C6 76.0(5) . . . . ?
C13 Fe4 C16 C6 -84.7(6) . . . . ?
C19 Fe4 C16 C6 -157.8(4) . . . . ?
C18 Fe4 C16 C6 158.7(4) . . . . ?
C20 Fe4 C16 C6 -119.6(4) . . . . ?
C12 Fe4 C16 C6 -46.0(4) . . . . ?
C15 Fe4 C16 C6 38.8(4) . . . . ?
C17 Fe4 C16 C6 120.7(4) . . . . ?
C11 Fe4 C16 C6 -3.9(3) . . . . ?
C14 Fe4 C13 C12 -117.6(3) . . . . ?
C19 Fe4 C13 C12 117.8(2) . . . . ?
C18 Fe4 C13 C12 158.8(2) . . . . ?
C20 Fe4 C13 C12 77.4(3) . . . . ?
C15 Fe4 C13 C12 -80.3(2) . . . . ?
C17 Fe4 C13 C12 -171.4(3) . . . . ?
C16 Fe4 C13 C12 51.0(6) . . . . ?
C11 Fe4 C13 C12 -37.6(2) . . . . ?
C19 Fe4 C13 C14 -124.6(2) . . . . ?
C18 Fe4 C13 C14 -83.6(3) . . . . ?
C20 Fe4 C13 C14 -165.0(2) . . . . ?
C12 Fe4 C13 C14 117.6(3) . . . . ?
C15 Fe4 C13 C14 37.3(2) . . . . ?
C17 Fe4 C13 C14 -53.8(5) . . . . ?
C16 Fe4 C13 C14 168.6(4) . . . . ?
C11 Fe4 C13 C14 80.0(2) . . . . ?
C1 Fe5 C7 C8 165.8(3) . . . . ?
C10 Fe5 C7 C8 -81.3(3) . . . . ?
C9 Fe5 C7 C8 -37.3(3) . . . . ?
C2 Fe5 C7 C8 124.1(3) . . . . ?
C6 Fe5 C7 C8 -118.9(4) . . . . ?
C3 Fe5 C7 C8 80.1(3) . . . . ?
C5 Fe5 C7 C8 -156.4(7) . . . . ?
C4 Fe5 C7 C8 43.5(5) . . . . ?
C1 Fe5 C7 C6 -75.3(3) . . . . ?
C10 Fe5 C7 C6 37.7(2) . . . . ?
C9 Fe5 C7 C6 81.7(3) . . . . ?
C2 Fe5 C7 C6 -116.9(2) . . . . ?
C3 Fe5 C7 C6 -161.0(2) . . . . ?
C8 Fe5 C7 C6 118.9(4) . . . . ?
C5 Fe5 C7 C6 -37.4(9) . . . . ?
C4 Fe5 C7 C6 162.5(4) . . . . ?
C8 C7 C6 C10 0.1(4) . . . . ?
Fe5 C7 C6 C10 -59.0(2) . . . . ?
C8 C7 C6 C16 177.3(3) . . . . ?
Fe5 C7 C6 C16 118.2(3) . . . . ?
C8 C7 C6 Fe5 59.1(3) . . . . ?
C17 C16 C6 C10 -19.4(5) . . . . ?
C20 C16 C6 C10 168.0(3) . . . . ?
Fe4 C16 C6 C10 -106.9(4) . . . . ?
C17 C16 C6 C7 163.9(3) . . . . ?
C20 C16 C6 C7 -8.7(5) . . . . ?
Fe4 C16 C6 C7 76.5(4) . . . . ?
C17 C16 C6 Fe5 -107.9(4) . . . . ?
C20 C16 C6 Fe5 79.6(4) . . . . ?
Fe4 C16 C6 Fe5 164.73(18) . . . . ?
C1 Fe5 C6 C10 -113.3(2) . . . . ?
C9 Fe5 C6 C10 38.0(2) . . . . ?
C2 Fe5 C6 C10 -157.9(2) . . . . ?
C3 Fe5 C6 C10 162.7(4) . . . . ?
C8 Fe5 C6 C10 81.6(3) . . . . ?
C5 Fe5 C6 C10 -70.7(3) . . . . ?
C7 Fe5 C6 C10 119.3(3) . . . . ?
C4 Fe5 C6 C10 -30.8(6) . . . . ?
C1 Fe5 C6 C7 127.4(2) . . . . ?
C10 Fe5 C6 C7 -119.3(3) . . . . ?
C9 Fe5 C6 C7 -81.3(3) . . . . ?
C2 Fe5 C6 C7 82.8(3) . . . . ?
C3 Fe5 C6 C7 43.4(5) . . . . ?
C8 Fe5 C6 C7 -37.7(3) . . . . ?
C5 Fe5 C6 C7 170.0(3) . . . . ?
C4 Fe5 C6 C7 -150.1(5) . . . . ?
C1 Fe5 C6 C16 7.6(4) . . . . ?
C10 Fe5 C6 C16 121.0(4) . . . . ?
C9 Fe5 C6 C16 158.9(4) . . . . ?
C2 Fe5 C6 C16 -36.9(4) . . . . ?
C3 Fe5 C6 C16 -76.3(5) . . . . ?
C8 Fe5 C6 C16 -157.5(4) . . . . ?
C5 Fe5 C6 C16 50.2(4) . . . . ?
C7 Fe5 C6 C16 -119.7(4) . . . . ?
C4 Fe5 C6 C16 90.2(6) . . . . ?
C20 C16 C17 C18 -2.1(4) . . . . ?
C6 C16 C17 C18 -175.8(3) . . . . ?
Fe4 C16 C17 C18 -59.5(2) . . . . ?
C20 C16 C17 Fe4 57.4(2) . . . . ?
C6 C16 C17 Fe4 -116.3(3) . . . . ?
C14 Fe4 C17 C18 -80.5(3) . . . . ?
C13 Fe4 C17 C18 -41.8(5) . . . . ?
C19 Fe4 C17 C18 37.4(2) . . . . ?
C20 Fe4 C17 C18 81.1(3) . . . . ?
C12 Fe4 C17 C18 157.4(5) . . . . ?
C15 Fe4 C17 C18 -123.4(2) . . . . ?
C16 Fe4 C17 C18 118.4(3) . . . . ?
C11 Fe4 C17 C18 -164.2(2) . . . . ?
C14 Fe4 C17 C16 161.1(2) . . . . ?
C13 Fe4 C17 C16 -160.3(4) . . . . ?
C19 Fe4 C17 C16 -81.0(2) . . . . ?
C18 Fe4 C17 C16 -118.4(3) . . . . ?
C20 Fe4 C17 C16 -37.3(2) . . . . ?
C12 Fe4 C17 C16 39.0(6) . . . . ?
C15 Fe4 C17 C16 118.1(2) . . . . ?
C11 Fe4 C17 C16 77.4(3) . . . . ?
C16 C20 C19 C18 -1.0(4) . . . . ?
Fe4 C20 C19 C18 61.2(3) . . . . ?
C16 C20 C19 Fe4 -62.1(2) . . . . ?
C14 Fe4 C19 C18 77.2(3) . . . . ?
C13 Fe4 C19 C18 118.2(2) . . . . ?
C20 Fe4 C19 C18 -118.3(3) . . . . ?
C12 Fe4 C19 C18 159.7(2) . . . . ?
C15 Fe4 C19 C18 49.2(6) . . . . ?
C17 Fe4 C19 C18 -37.4(2) . . . . ?
C16 Fe4 C19 C18 -80.3(2) . . . . ?
C11 Fe4 C19 C18 -172.7(3) . . . . ?
C14 Fe4 C19 C20 -164.4(2) . . . . ?
C13 Fe4 C19 C20 -123.4(2) . . . . ?
C18 Fe4 C19 C20 118.3(3) . . . . ?
C12 Fe4 C19 C20 -82.0(3) . . . . ?
C15 Fe4 C19 C20 167.6(4) . . . . ?
C17 Fe4 C19 C20 80.9(2) . . . . ?
C16 Fe4 C19 C20 38.1(2) . . . . ?
C11 Fe4 C19 C20 -54.3(5) . . . . ?
C14 C13 C12 C11 3.1(4) . . . . ?
Fe4 C13 C12 C11 63.2(2) . . . . ?
C14 C13 C12 Fe4 -60.2(2) . . . . ?
N1 C11 C12 C13 180.0(3) . . . . ?
C15 C11 C12 C13 -4.7(4) . . . . ?
Fe4 C11 C12 C13 -59.9(2) . . . . ?
N1 C11 C12 Fe4 -120.1(3) . . . . ?
C15 C11 C12 Fe4 55.2(2) . . . . ?
C14 Fe4 C12 C13 38.8(2) . . . . ?
C19 Fe4 C12 C13 -79.6(3) . . . . ?
C18 Fe4 C12 C13 -47.7(5) . . . . ?
C20 Fe4 C12 C13 -121.7(2) . . . . ?
C15 Fe4 C12 C13 82.1(2) . . . . ?
C17 Fe4 C12 C13 168.1(5) . . . . ?
C16 Fe4 C12 C13 -162.1(2) . . . . ?
C11 Fe4 C12 C13 117.8(3) . . . . ?
C14 Fe4 C12 C11 -79.1(2) . . . . ?
C13 Fe4 C12 C11 -117.8(3) . . . . ?
C19 Fe4 C12 C11 162.6(2) . . . . ?
C18 Fe4 C12 C11 -165.5(3) . . . . ?
C20 Fe4 C12 C11 120.5(2) . . . . ?
C15 Fe4 C12 C11 -35.69(19) . . . . ?
C17 Fe4 C12 C11 50.3(6) . . . . ?
C16 Fe4 C12 C11 80.0(2) . . . . ?
C2 C1 C5 C4 0.0(4) . . . . ?
C21 C1 C5 C4 178.2(3) . . . . ?
Fe5 C1 C5 C4 59.5(2) . . . . ?
C2 C1 C5 Fe5 -59.5(2) . . . . ?
C21 C1 C5 Fe5 118.7(3) . . . . ?
C10 Fe5 C5 C1 -117.2(2) . . . . ?
C9 Fe5 C5 C1 -160.3(2) . . . . ?
C2 Fe5 C5 C1 37.8(2) . . . . ?
C6 Fe5 C5 C1 -77.0(3) . . . . ?
C3 Fe5 C5 C1 82.1(2) . . . . ?
C8 Fe5 C5 C1 166.0(3) . . . . ?
C7 Fe5 C5 C1 -46.5(8) . . . . ?
C4 Fe5 C5 C1 119.3(3) . . . . ?
C1 Fe5 C5 C4 -119.3(3) . . . . ?
C10 Fe5 C5 C4 123.5(3) . . . . ?
C9 Fe5 C5 C4 80.5(3) . . . . ?
C2 Fe5 C5 C4 -81.5(3) . . . . ?
C6 Fe5 C5 C4 163.7(3) . . . . ?
C3 Fe5 C5 C4 -37.2(3) . . . . ?
C8 Fe5 C5 C4 46.7(5) . . . . ?
C7 Fe5 C5 C4 -165.8(7) . . . . ?
N1 C11 C15 C14 179.4(3) . . . . ?
C12 C11 C15 C14 4.5(4) . . . . ?
Fe4 C11 C15 C14 59.7(2) . . . . ?
N1 C11 C15 Fe4 119.7(3) . . . . ?
C12 C11 C15 Fe4 -55.2(2) . . . . ?
C13 Fe4 C15 C14 -38.2(2) . . . . ?
C19 Fe4 C15 C14 36.9(6) . . . . ?
C18 Fe4 C15 C14 74.3(3) . . . . ?
C20 Fe4 C15 C14 -164.0(4) . . . . ?
C12 Fe4 C15 C14 -81.8(2) . . . . ?
C17 Fe4 C15 C14 116.4(2) . . . . ?
C16 Fe4 C15 C14 158.5(2) . . . . ?
C11 Fe4 C15 C14 -117.5(3) . . . . ?
C14 Fe4 C15 C11 117.5(3) . . . . ?
C13 Fe4 C15 C11 79.3(2) . . . . ?
C19 Fe4 C15 C11 154.5(5) . . . . ?
C18 Fe4 C15 C11 -168.2(2) . . . . ?
C20 Fe4 C15 C11 -46.5(5) . . . . ?
C12 Fe4 C15 C11 35.7(2) . . . . ?
C17 Fe4 C15 C11 -126.1(2) . . . . ?
C16 Fe4 C15 C11 -84.0(2) . . . . ?
C6 C7 C8 C9 0.1(4) . . . . ?
Fe5 C7 C8 C9 59.1(3) . . . . ?
C6 C7 C8 Fe5 -59.0(2) . . . . ?
C1 Fe5 C8 C9 -171.4(6) . . . . ?
C10 Fe5 C8 C9 -37.7(2) . . . . ?
C2 Fe5 C8 C9 163.7(2) . . . . ?
C6 Fe5 C8 C9 -81.6(3) . . . . ?
C3 Fe5 C8 C9 123.5(3) . . . . ?
C5 Fe5 C8 C9 49.5(5) . . . . ?
C7 Fe5 C8 C9 -119.8(4) . . . . ?
C4 Fe5 C8 C9 81.4(3) . . . . ?
C1 Fe5 C8 C7 -51.7(7) . . . . ?
C10 Fe5 C8 C7 82.1(3) . . . . ?
C9 Fe5 C8 C7 119.8(4) . . . . ?
C2 Fe5 C8 C7 -76.5(3) . . . . ?
C6 Fe5 C8 C7 38.1(2) . . . . ?
C3 Fe5 C8 C7 -116.7(3) . . . . ?
C5 Fe5 C8 C7 169.3(3) . . . . ?
C4 Fe5 C8 C7 -158.9(3) . . . . ?
C5 C1 C2 C3 0.3(4) . . . . ?
C21 C1 C2 C3 -178.0(3) . . . . ?
Fe5 C1 C2 C3 -59.6(3) . . . . ?
C5 C1 C2 Fe5 59.9(2) . . . . ?
C21 C1 C2 Fe5 -118.4(3) . . . . ?
C10 Fe5 C2 C1 48.1(5) . . . . ?
C9 Fe5 C2 C1 -151.8(5) . . . . ?
C6 Fe5 C2 C1 85.5(2) . . . . ?
C3 Fe5 C2 C1 -118.1(3) . . . . ?
C8 Fe5 C2 C1 171.2(2) . . . . ?
C5 Fe5 C2 C1 -37.2(2) . . . . ?
C7 Fe5 C2 C1 129.1(2) . . . . ?
C4 Fe5 C2 C1 -80.6(2) . . . . ?
C1 Fe5 C2 C3 118.1(3) . . . . ?
C10 Fe5 C2 C3 166.2(4) . . . . ?
C9 Fe5 C2 C3 -33.7(6) . . . . ?
C6 Fe5 C2 C3 -156.4(2) . . . . ?
C8 Fe5 C2 C3 -70.7(3) . . . . ?
C5 Fe5 C2 C3 80.9(3) . . . . ?
C7 Fe5 C2 C3 -112.8(3) . . . . ?
C4 Fe5 C2 C3 37.5(2) . . . . ?
C7 C6 C10 C9 -0.3(4) . . . . ?
C16 C6 C10 C9 -177.4(3) . . . . ?
Fe5 C6 C10 C9 -59.6(3) . . . . ?
C7 C6 C10 Fe5 59.3(2) . . . . ?
C16 C6 C10 Fe5 -117.8(3) . . . . ?
C1 Fe5 C10 C6 86.7(2) . . . . ?
C9 Fe5 C10 C6 -118.9(3) . . . . ?
C2 Fe5 C10 C6 52.0(5) . . . . ?
C3 Fe5 C10 C6 -157.4(5) . . . . ?
C8 Fe5 C10 C6 -81.6(2) . . . . ?
C5 Fe5 C10 C6 128.9(2) . . . . ?
C7 Fe5 C10 C6 -37.9(2) . . . . ?
C4 Fe5 C10 C6 169.9(2) . . . . ?
C1 Fe5 C10 C9 -154.3(2) . . . . ?
C2 Fe5 C10 C9 171.0(4) . . . . ?
C6 Fe5 C10 C9 118.9(3) . . . . ?
C3 Fe5 C10 C9 -38.5(6) . . . . ?
C8 Fe5 C10 C9 37.3(3) . . . . ?
C5 Fe5 C10 C9 -112.1(3) . . . . ?
C7 Fe5 C10 C9 81.0(3) . . . . ?
C4 Fe5 C10 C9 -71.2(3) . . . . ?
C23 O3 C24 C25 59.4(5) . . . . ?
C23 O3 C24 C26 -64.9(5) . . . . ?
C23 O3 C24 C27 177.7(4) . . . . ?
C1 C5 C4 C3 -0.3(4) . . . . ?
Fe5 C5 C4 C3 58.6(3) . . . . ?
C1 C5 C4 Fe5 -58.8(2) . . . . ?
C1 Fe5 C4 C5 37.7(2) . . . . ?
C10 Fe5 C4 C5 -75.3(3) . . . . ?
C9 Fe5 C4 C5 -115.1(3) . . . . ?
C2 Fe5 C4 C5 82.1(3) . . . . ?
C6 Fe5 C4 C5 -51.3(7) . . . . ?
C3 Fe5 C4 C5 120.1(4) . . . . ?
C8 Fe5 C4 C5 -156.7(3) . . . . ?
C7 Fe5 C4 C5 173.2(3) . . . . ?
C1 Fe5 C4 C3 -82.5(3) . . . . ?
C10 Fe5 C4 C3 164.6(2) . . . . ?
C9 Fe5 C4 C3 124.8(3) . . . . ?
C2 Fe5 C4 C3 -38.0(2) . . . . ?
C6 Fe5 C4 C3 -171.5(5) . . . . ?
C8 Fe5 C4 C3 83.2(3) . . . . ?
C5 Fe5 C4 C3 -120.1(4) . . . . ?
C7 Fe5 C4 C3 53.1(5) . . . . ?
C11 C15 C14 C13 -2.6(4) . . . . ?
Fe4 C15 C14 C13 60.6(2) . . . . ?
C11 C15 C14 Fe4 -63.3(2) . . . . ?
C12 C13 C14 C15 -0.3(4) . . . . ?
Fe4 C13 C14 C15 -61.9(2) . . . . ?
C12 C13 C14 Fe4 61.7(2) . . . . ?
C13 Fe4 C14 C15 118.9(3) . . . . ?
C19 Fe4 C14 C15 -166.9(2) . . . . ?
C18 Fe4 C14 C15 -125.7(2) . . . . ?
C20 Fe4 C14 C15 160.6(4) . . . . ?
C12 Fe4 C14 C15 80.7(2) . . . . ?
C17 Fe4 C14 C15 -83.8(2) . . . . ?
C16 Fe4 C14 C15 -51.9(5) . . . . ?
C11 Fe4 C14 C15 37.9(2) . . . . ?
C19 Fe4 C14 C13 74.2(3) . . . . ?
C18 Fe4 C14 C13 115.4(2) . . . . ?
C20 Fe4 C14 C13 41.7(6) . . . . ?
C12 Fe4 C14 C13 -38.2(2) . . . . ?
C15 Fe4 C14 C13 -118.9(3) . . . . ?
C17 Fe4 C14 C13 157.3(2) . . . . ?
C16 Fe4 C14 C13 -170.8(3) . . . . ?
C11 Fe4 C14 C13 -81.0(2) . . . . ?
C7 C8 C9 C10 -0.3(5) . . . . ?
Fe5 C8 C9 C10 59.1(3) . . . . ?
C7 C8 C9 Fe5 -59.4(3) . . . . ?
C6 C10 C9 C8 0.3(4) . . . . ?
Fe5 C10 C9 C8 -59.4(3) . . . . ?
C6 C10 C9 Fe5 59.7(2) . . . . ?
C1 Fe5 C9 C8 175.4(3) . . . . ?
C10 Fe5 C9 C8 119.6(4) . . . . ?
C2 Fe5 C9 C8 -48.2(6) . . . . ?
C6 Fe5 C9 C8 81.7(3) . . . . ?
C3 Fe5 C9 C8 -74.2(3) . . . . ?
C5 Fe5 C9 C8 -155.4(2) . . . . ?
C7 Fe5 C9 C8 37.4(2) . . . . ?
C4 Fe5 C9 C8 -114.1(3) . . . . ?
C1 Fe5 C9 C10 55.8(4) . . . . ?
C2 Fe5 C9 C10 -167.8(5) . . . . ?
C6 Fe5 C9 C10 -37.9(2) . . . . ?
C3 Fe5 C9 C10 166.2(2) . . . . ?
C8 Fe5 C9 C10 -119.6(4) . . . . ?
C5 Fe5 C9 C10 85.0(3) . . . . ?
C7 Fe5 C9 C10 -82.2(3) . . . . ?
C4 Fe5 C9 C10 126.3(3) . . . . ?
C20 C19 C18 C17 -0.3(4) . . . . ?
Fe4 C19 C18 C17 60.8(3) . . . . ?
C20 C19 C18 Fe4 -61.1(3) . . . . ?
C16 C17 C18 C19 1.5(4) . . . . ?
Fe4 C17 C18 C19 -59.6(3) . . . . ?
C16 C17 C18 Fe4 61.1(2) . . . . ?
C14 Fe4 C18 C19 -122.3(2) . . . . ?
C13 Fe4 C18 C19 -79.0(3) . . . . ?
C20 Fe4 C18 C19 38.0(2) . . . . ?
C12 Fe4 C18 C19 -45.3(4) . . . . ?
C15 Fe4 C18 C19 -163.0(2) . . . . ?
C17 Fe4 C18 C19 119.2(3) . . . . ?
C16 Fe4 C18 C19 81.7(2) . . . . ?
C11 Fe4 C18 C19 169.3(4) . . . . ?
C14 Fe4 C18 C17 118.5(2) . . . . ?
C13 Fe4 C18 C17 161.8(2) . . . . ?
C19 Fe4 C18 C17 -119.2(3) . . . . ?
C20 Fe4 C18 C17 -81.1(2) . . . . ?
C12 Fe4 C18 C17 -164.5(3) . . . . ?
C15 Fe4 C18 C17 77.8(3) . . . . ?
C16 Fe4 C18 C17 -37.4(2) . . . . ?
C11 Fe4 C18 C17 50.1(6) . . . . ?
C5 C4 C3 C2 0.5(4) . . . . ?
Fe5 C4 C3 C2 59.2(3) . . . . ?
C5 C4 C3 Fe5 -58.7(3) . . . . ?
C1 C2 C3 C4 -0.5(4) . . . . ?
Fe5 C2 C3 C4 -59.7(3) . . . . ?
C1 C2 C3 Fe5 59.2(2) . . . . ?
C1 Fe5 C3 C4 80.7(3) . . . . ?
C10 Fe5 C3 C4 -43.2(6) . . . . ?
C9 Fe5 C3 C4 -72.4(3) . . . . ?
C2 Fe5 C3 C4 119.2(3) . . . . ?
C6 Fe5 C3 C4 174.2(3) . . . . ?
C8 Fe5 C3 C4 -112.9(3) . . . . ?
C5 Fe5 C3 C4 37.0(2) . . . . ?
C7 Fe5 C3 C4 -154.7(3) . . . . ?
C1 Fe5 C3 C2 -38.5(2) . . . . ?
C10 Fe5 C3 C2 -162.4(4) . . . . ?
C9 Fe5 C3 C2 168.4(2) . . . . ?
C6 Fe5 C3 C2 55.0(5) . . . . ?
C8 Fe5 C3 C2 127.9(2) . . . . ?
C5 Fe5 C3 C2 -82.2(2) . . . . ?
C7 Fe5 C3 C2 86.1(3) . . . . ?
C4 Fe5 C3 C2 -119.2(3) . . . . ?
C24 O3 C23 O4 4.0(6) . . . . ?
C24 O3 C23 N1 -177.0(3) . . . . ?
C11 N1 C23 O4 -3.9(6) . . . . ?
C11 N1 C23 O3 177.2(3) . . . . ?
